data_7232671
loop_
_publ_author_name
'Li, Gang'
'Xu, Ke'
'Chen, Wen-Qi'
'Guo, Zhi-Hao'
'Liu, Yu-Tong'
'Qiao, Ya-Nan'
'Sun, Yong'
'Sun, Gang'
'Peng, Xiao-Ping'
'Lou, Hong-Xiang'

_publ_section_title
;
 Heptaketides from the endophytic fungus Pleosporales sp. F46 and their
 antifungal and cytotoxic activities
;
_journal_issue 23
_journal_name_full 'RSC Advances'
_journal_page_first 12913
_journal_paper_doi 10.1039/C9RA01956A
_journal_volume 9
_journal_year 2019
_chemical_formula_sum 'C14 H16 O5'
_chemical_formula_weight 264.27
_space_group_crystal_system orthorhombic
_space_group_IT_number 19
_space_group_name_Hall 'P 2ac 2ab'
_space_group_name_H-M_alt 'P 21 21 21'
_symmetry_space_group_name_Hall 'P 2ac 2ab'
_symmetry_space_group_name_H-M 'P 21 21 21'
_atom_sites_solution_hydrogens geom
_audit_creation_method SHELXL-2014/7
_audit_update_record
;
2018-10-24 deposited with the CCDC.    2019-04-15 downloaded from the CCDC.
;
_cell_angle_alpha 90
_cell_angle_beta 90
_cell_angle_gamma 90
_cell_formula_units_Z 4
_cell_length_a 9.6371(4)
_cell_length_b 11.5399(5)
_cell_length_c 11.7536(5)
_cell_measurement_temperature 296(2)
_cell_volume 1307.13(10)
_computing_structure_refinement 'SHELXL-2014/7 (Sheldrick, 2014)'
_diffrn_ambient_temperature 296(2)
_diffrn_measured_fraction_theta_full 0.999
_diffrn_measured_fraction_theta_max 0.997
_diffrn_radiation_type CuK\a
_diffrn_radiation_wavelength 1.54178
_diffrn_reflns_av_R_equivalents 0.3617
_diffrn_reflns_av_unetI/netI 0.2108
_diffrn_reflns_Laue_measured_fraction_full 0.999
_diffrn_reflns_Laue_measured_fraction_max 0.997
_diffrn_reflns_limit_h_max 11
_diffrn_reflns_limit_h_min -10
_diffrn_reflns_limit_k_max 13
_diffrn_reflns_limit_k_min -13
_diffrn_reflns_limit_l_max 14
_diffrn_reflns_limit_l_min -14
_diffrn_reflns_number 9795
_diffrn_reflns_point_group_measured_fraction_full 1.000
_diffrn_reflns_point_group_measured_fraction_max 0.997
_diffrn_reflns_theta_full 67.679
_diffrn_reflns_theta_max 68.372
_diffrn_reflns_theta_min 5.372
_exptl_absorpt_coefficient_mu 0.853
_exptl_crystal_density_diffrn 1.343
_exptl_crystal_F_000 560
_refine_diff_density_max 0.297
_refine_diff_density_min -0.450
_refine_diff_density_rms 0.099
_refine_ls_abs_structure_details
;
 Flack x determined using 552 quotients [(I+)-(I-)]/[(I+)+(I-)]
 (Parsons, Flack and Wagner, Acta Cryst. B69 (2013) 249-259).
;
_refine_ls_abs_structure_Flack 0.1(6)
_refine_ls_extinction_method none
_refine_ls_goodness_of_fit_ref 1.047
_refine_ls_hydrogen_treatment constr
_refine_ls_matrix_type full
_refine_ls_number_parameters 176
_refine_ls_number_reflns 2389
_refine_ls_number_restraints 0
_refine_ls_restrained_S_all 1.047
_refine_ls_R_factor_all 0.0970
_refine_ls_R_factor_gt 0.0852
_refine_ls_shift/su_max 0.000
_refine_ls_shift/su_mean 0.000
_refine_ls_structure_factor_coef Fsqd
_refine_ls_weighting_details 'w=1/[\s^2^(Fo^2^)+(0.1217P)^2^+0.3742P] where P=(Fo^2^+2Fc^2^)/3'
_refine_ls_weighting_scheme calc
_refine_ls_wR_factor_gt 0.2299
_refine_ls_wR_factor_ref 0.2512
_reflns_Friedel_coverage 0.719
_reflns_Friedel_fraction_full 1.000
_reflns_Friedel_fraction_max 0.996
_reflns_number_gt 2002
_reflns_number_total 2389
_reflns_threshold_expression 'I > 2\s(I)'
_cod_data_source_file c9ra01956a2.cif
_cod_data_source_block cu_20170902_0m_a
_cod_database_code 7232671
_shelx_shelxl_version_number 2014/7
_shelx_space_group_comment
;
The symmetry employed for this shelxl refinement is uniquely defined
by the following loop, which should always be used as a source of
symmetry information in preference to the above space-group names.
They are only intended as comments.
;

loop_
_space_group_symop_operation_xyz
'x, y, z'
'-x+1/2, -y, z+1/2'
'-x, y+1/2, -z+1/2'
'x+1/2, -y+1/2, -z'

loop_
_atom_site_label
_atom_site_type_symbol
_atom_site_fract_x
_atom_site_fract_y
_atom_site_fract_z
_atom_site_U_iso_or_equiv
_atom_site_adp_type
_atom_site_occupancy
_atom_site_site_symmetry_order
_atom_site_calc_flag
_atom_site_refinement_flags_posn
_atom_site_refinement_flags_adp
O001 O -0.3393(4) -0.7403(4) -0.9267(3) 0.0437(10) Uani 1 1 d . .
H001 H -0.3451 -0.8040 -0.8961 0.066 Uiso 1 1 calc R U
O002 O -0.2362(5) -0.5817(4) -0.5006(3) 0.0494(11) Uani 1 1 d . .
O003 O 0.1696(5) -0.8179(5) -0.8527(3) 0.0582(13) Uani 1 1 d . .
H003 H 0.1564 -0.8086 -0.9210 0.087 Uiso 1 1 calc R U
O004 O -0.0020(5) -0.6904(5) -0.5028(3) 0.0585(13) Uani 1 1 d . .
H004 H -0.0741 -0.6700 -0.4716 0.088 Uiso 1 1 calc R U
O005 O -0.5947(5) -0.4590(4) -0.6597(4) 0.0611(13) Uani 1 1 d . .
C006 C -0.3009(5) -0.6546(4) -0.8431(4) 0.0336(11) Uani 1 1 d . .
H006 H -0.2852 -0.5816 -0.8838 0.040 Uiso 1 1 calc R U
C007 C -0.1468(5) -0.6658(4) -0.6681(4) 0.0325(11) Uani 1 1 d . .
C008 C -0.1654(5) -0.6870(4) -0.7855(4) 0.0319(11) Uani 1 1 d . .
C009 C -0.2486(6) -0.5987(5) -0.6049(4) 0.0385(12) Uani 1 1 d . .
C00A C -0.0255(6) -0.7061(5) -0.6160(4) 0.0404(13) Uani 1 1 d . .
C00B C -0.4183(5) -0.6341(5) -0.7600(4) 0.0358(12) Uani 1 1 d . .
H00B H -0.4416 -0.7074 -0.7225 0.043 Uiso 1 1 calc R U
C00C C -0.3673(6) -0.5468(5) -0.6698(4) 0.0398(12) Uani 1 1 d . .
H00C H -0.3319 -0.4787 -0.7103 0.048 Uiso 1 1 calc R U
C00D C -0.0613(5) -0.7374(5) -0.8475(4) 0.0354(11) Uani 1 1 d . .
H00D H -0.0723 -0.7486 -0.9254 0.043 Uiso 1 1 calc R U
C00E C 0.0624(5) -0.7723(5) -0.7937(5) 0.0408(13) Uani 1 1 d . .
C00F C 0.0782(6) -0.7599(6) -0.6777(5) 0.0449(13) Uani 1 1 d . .
H00F H 0.1574 -0.7875 -0.6415 0.054 Uiso 1 1 calc R U
C00G C -0.5470(6) -0.5865(5) -0.8175(6) 0.0477(14) Uani 1 1 d . .
H00A H -0.5198 -0.5236 -0.8674 0.057 Uiso 1 1 calc R U
H00E H -0.5872 -0.6470 -0.8644 0.057 Uiso 1 1 calc R U
C00H C -0.6568(7) -0.5425(6) -0.7366(7) 0.0563(16) Uani 1 1 d . .
H00H H -0.6908 -0.6081 -0.6915 0.068 Uiso 1 1 calc R U
C00I C -0.4850(7) -0.5066(7) -0.5937(6) 0.0556(16) Uani 1 1 d . .
H00G H -0.5195 -0.5717 -0.5497 0.067 Uiso 1 1 calc R U
H00I H -0.4508 -0.4486 -0.5409 0.067 Uiso 1 1 calc R U
C00J C -0.7785(9) -0.4866(7) -0.7941(10) 0.082(3) Uani 1 1 d . .
H00J H -0.8227 -0.5417 -0.8434 0.123 Uiso 1 1 calc R U
H00K H -0.7472 -0.4215 -0.8380 0.123 Uiso 1 1 calc R U
H00L H -0.8436 -0.4607 -0.7377 0.123 Uiso 1 1 calc R U

loop_
_atom_site_aniso_label
_atom_site_aniso_U_11
_atom_site_aniso_U_22
_atom_site_aniso_U_33
_atom_site_aniso_U_23
_atom_site_aniso_U_13
_atom_site_aniso_U_12
O001 0.056(2) 0.041(2) 0.0340(16) -0.0038(15) -0.0111(16) -0.0020(19)
O002 0.065(3) 0.050(2) 0.0328(18) -0.0117(16) 0.0029(18) 0.002(2)
O003 0.051(2) 0.082(3) 0.0416(19) 0.004(2) 0.0033(19) 0.027(2)
O004 0.067(3) 0.078(3) 0.0297(18) -0.0064(19) -0.0123(19) 0.009(3)
O005 0.053(3) 0.044(2) 0.087(3) -0.012(2) -0.004(2) 0.013(2)
C006 0.039(3) 0.029(2) 0.033(2) 0.0022(18) -0.009(2) -0.0034(19)
C007 0.039(2) 0.030(2) 0.029(2) -0.0024(17) 0.0016(18) -0.0026(19)
C008 0.038(2) 0.030(2) 0.028(2) 0.0037(18) -0.0001(18) -0.003(2)
C009 0.050(3) 0.030(3) 0.035(2) -0.0031(18) 0.004(2) 0.000(2)
C00A 0.050(3) 0.044(3) 0.027(2) 0.0008(19) -0.006(2) -0.001(3)
C00B 0.038(3) 0.029(3) 0.040(2) 0.0003(19) 0.000(2) -0.0035(19)
C00C 0.043(3) 0.030(3) 0.046(3) -0.004(2) 0.001(2) -0.001(2)
C00D 0.038(3) 0.039(3) 0.029(2) 0.0023(19) 0.0017(18) 0.000(2)
C00E 0.035(3) 0.052(3) 0.036(2) 0.004(2) 0.0026(19) 0.005(2)
C00F 0.044(3) 0.054(3) 0.037(3) 0.008(2) -0.009(2) 0.004(3)
C00G 0.044(3) 0.035(3) 0.065(4) -0.003(3) -0.008(3) 0.003(2)
C00H 0.040(3) 0.038(3) 0.090(5) -0.006(3) 0.001(3) 0.005(2)
C00I 0.057(4) 0.052(4) 0.058(3) -0.010(3) 0.002(3) 0.015(3)
C00J 0.061(5) 0.060(5) 0.125(7) -0.008(5) -0.022(4) 0.018(4)

loop_
_atom_type_symbol
_atom_type_description
_atom_type_scat_dispersion_real
_atom_type_scat_dispersion_imag
_atom_type_scat_source
C C 0.0181 0.0091 'International Tables Vol C Tables 4.2.6.8 and 6.1.1.4'
H H 0.0000 0.0000 'International Tables Vol C Tables 4.2.6.8 and 6.1.1.4'
O O 0.0492 0.0322 'International Tables Vol C Tables 4.2.6.8 and 6.1.1.4'

loop_
_geom_angle_atom_site_label_1
_geom_angle_atom_site_label_2
_geom_angle_atom_site_label_3
_geom_angle
C006 O001 H001 109.5
C00E O003 H003 109.5
C00A O004 H004 109.5
C00I O005 C00H 113.0(5)
O001 C006 C00B 110.7(4)
O001 C006 C008 110.9(4)
C00B C006 C008 113.2(4)
O001 C006 H006 107.2
C00B C006 H006 107.2
C008 C006 H006 107.2
C00A C007 C008 118.4(5)
C00A C007 C009 121.1(4)
C008 C007 C009 120.4(5)
C00D C008 C007 120.0(5)
C00D C008 C006 119.8(4)
C007 C008 C006 120.1(4)
O002 C009 C007 121.4(5)
O002 C009 C00C 120.7(5)
C007 C009 C00C 117.8(4)
O004 C00A C00F 116.9(5)
O004 C00A C007 121.5(5)
C00F C00A C007 121.6(4)
C006 C00B C00G 112.4(4)
C006 C00B C00C 107.9(4)
C00G C00B C00C 109.3(5)
C006 C00B H00B 109.1
C00G C00B H00B 109.1
C00C C00B H00B 109.1
C009 C00C C00I 113.0(4)
C009 C00C C00B 109.4(4)
C00I C00C C00B 111.5(5)
C009 C00C H00C 107.5
C00I C00C H00C 107.5
C00B C00C H00C 107.5
C008 C00D C00E 120.2(4)
C008 C00D H00D 119.9
C00E C00D H00D 119.9
O003 C00E C00F 117.6(5)
O003 C00E C00D 121.9(5)
C00F C00E C00D 120.5(5)
C00E C00F C00A 119.1(5)
C00E C00F H00F 120.5
C00A C00F H00F 120.5
C00H C00G C00B 114.5(5)
C00H C00G H00A 108.6
C00B C00G H00A 108.6
C00H C00G H00E 108.6
C00B C00G H00E 108.6
H00A C00G H00E 107.6
O005 C00H C00J 108.5(5)
O005 C00H C00G 109.0(5)
C00J C00H C00G 114.2(7)
O005 C00H H00H 108.3
C00J C00H H00H 108.3
C00G C00H H00H 108.3
O005 C00I C00C 110.6(5)
O005 C00I H00G 109.5
C00C C00I H00G 109.5
O005 C00I H00I 109.5
C00C C00I H00I 109.5
H00G C00I H00I 108.1
C00H C00J H00J 109.5
C00H C00J H00K 109.5
H00J C00J H00K 109.5
C00H C00J H00L 109.5
H00J C00J H00L 109.5
H00K C00J H00L 109.5

loop_
_geom_bond_atom_site_label_1
_geom_bond_atom_site_label_2
_geom_bond_distance
O001 C006 1.442(6)
O001 H001 0.8200
O002 C009 1.246(6)
O003 C00E 1.351(7)
O003 H003 0.8200
O004 C00A 1.362(6)
O004 H004 0.8200
O005 C00I 1.423(8)
O005 C00H 1.450(8)
C006 C00B 1.514(7)
C006 C008 1.517(6)
C006 H006 0.9800
C007 C00A 1.400(8)
C007 C008 1.413(6)
C007 C009 1.454(7)
C008 C00D 1.370(7)
C009 C00C 1.500(8)
C00A C00F 1.382(9)
C00B C00G 1.515(7)
C00B C00C 1.543(7)
C00B H00B 0.9800
C00C C00I 1.517(8)
C00C H00C 0.9800
C00D C00E 1.409(7)
C00D H00D 0.9300
C00E C00F 1.380(8)
C00F H00F 0.9300
C00G C00H 1.510(9)
C00G H00A 0.9700
C00G H00E 0.9700
C00H C00J 1.500(10)
C00H H00H 0.9800
C00I H00G 0.9700
C00I H00I 0.9700
C00J H00J 0.9600
C00J H00K 0.9600
C00J H00L 0.9600

loop_
_geom_torsion_atom_site_label_1
_geom_torsion_atom_site_label_2
_geom_torsion_atom_site_label_3
_geom_torsion_atom_site_label_4
_geom_torsion
C00A C007 C008 C00D -5.2(7)
C009 C007 C008 C00D 171.8(5)
C00A C007 C008 C006 174.4(5)
C009 C007 C008 C006 -8.5(7)
O001 C006 C008 C00D 37.6(6)
C00B C006 C008 C00D 162.7(5)
O001 C006 C008 C007 -142.1(4)
C00B C006 C008 C007 -16.9(6)
C00A C007 C009 O002 -5.1(8)
C008 C007 C009 O002 178.0(5)
C00A C007 C009 C00C 172.9(5)
C008 C007 C009 C00C -4.0(7)
C008 C007 C00A O004 -178.8(5)
C009 C007 C00A O004 4.1(8)
C008 C007 C00A C00F 3.5(8)
C009 C007 C00A C00F -173.6(5)
O001 C006 C00B C00G -62.4(5)
C008 C006 C00B C00G 172.4(4)
O001 C006 C00B C00C 177.0(4)
C008 C006 C00B C00C 51.8(6)
O002 C009 C00C C00I -17.1(8)
C007 C009 C00C C00I 164.9(5)
O002 C009 C00C C00B -142.0(5)
C007 C009 C00C C00B 40.0(6)
C006 C00B C00C C009 -63.1(5)
C00G C00B C00C C009 174.4(4)
C006 C00B C00C C00I 171.1(5)
C00G C00B C00C C00I 48.6(6)
C007 C008 C00D C00E 2.4(8)
C006 C008 C00D C00E -177.3(5)
C008 C00D C00E O003 -177.3(5)
C008 C00D C00E C00F 2.4(9)
O003 C00E C00F C00A 175.5(5)
C00D C00E C00F C00A -4.1(9)
O004 C00A C00F C00E -176.6(6)
C007 C00A C00F C00E 1.2(9)
C006 C00B C00G C00H -168.5(5)
C00C C00B C00G C00H -48.8(6)
C00I O005 C00H C00J 175.1(7)
C00I O005 C00H C00G -60.1(7)
C00B C00G C00H O005 53.7(7)
C00B C00G C00H C00J 175.2(6)
C00H O005 C00I C00C 62.4(7)
C009 C00C C00I O005 -179.6(5)
C00B C00C C00I O005 -55.9(7)
